data_7700592
loop_
_publ_author_name
'Nakajima, Takayuki'
'Nakamae, Kanako'
'Hatano, Rika'
'Imai, Kaho'
'Harada, Masafumi'
'Ura, Yasuyuki'
'Tanase, Tomoaki'

_publ_section_title
;
 Tetra-, hexa- and octanuclear copper hydride complexes supported by
 tridentate phosphine ligands.
;
_journal_issue 32
_journal_name_full 'Dalton transactions (Cambridge, England : 2003)'
_journal_page_first 12050
_journal_page_last 12059
_journal_paper_doi 10.1039/c9dt02467k
_journal_volume 48
_journal_year 2019
_chemical_formula_moiety 'C100 H98 Cu4 F6 O P10'
_chemical_formula_sum 'C100 H98 Cu4 F6 O P10'
_chemical_formula_weight 1993.79
_space_group_crystal_system triclinic
_space_group_IT_number 2
_space_group_name_Hall '-P 1'
_space_group_name_H-M_alt 'P -1'
_symmetry_space_group_name_Hall '-P 1'
_symmetry_space_group_name_H-M 'P -1'
_atom_sites_solution_hydrogens geom
_atom_sites_solution_primary direct
_atom_sites_solution_secondary difmap
_audit_update_record
;
2019-07-11 deposited with the CCDC.    2019-07-18 downloaded from the CCDC.
;
_cell_angle_alpha 88.374(9)
_cell_angle_beta 84.608(8)
_cell_angle_gamma 88.776(11)
_cell_formula_units_Z 2
_cell_length_a 13.253(4)
_cell_length_b 18.473(5)
_cell_length_c 19.975(5)
_cell_measurement_reflns_used 14076
_cell_measurement_temperature 153
_cell_measurement_theta_max 27.50
_cell_measurement_theta_min 3.10
_cell_volume 4866(2)
_computing_cell_refinement 'CrystalClear-SM Expert 2.0 r16'
_computing_data_collection 'CrystalClear-SM Expert 2.0 r16 (Rigaku, 2014)'
_computing_data_reduction 'CrystalClear-SM Expert 2.0 r16'
_computing_molecular_graphics 'CrystalStructure 4.2.5'
_computing_publication_material 'CrystalStructure 4.2.5 (Rigaku, 2017)'
_computing_structure_refinement 'SHELXL Version 2014/7 (Sheldrick, 2008)'
_computing_structure_solution 'SIR92 (Altomare, et al., 1994)'
_diffrn_ambient_temperature 153
_diffrn_detector_area_resol_mean 7.111
_diffrn_measured_fraction_theta_full 0.997
_diffrn_measured_fraction_theta_max 0.992
_diffrn_measurement_device_type 'Rigaku Saturn724'
_diffrn_measurement_method \w
_diffrn_radiation_type 'Mo K\a'
_diffrn_radiation_wavelength 0.71075
_diffrn_reflns_av_R_equivalents 0.0305
_diffrn_reflns_Laue_measured_fraction_full 0.997
_diffrn_reflns_Laue_measured_fraction_max 0.992
_diffrn_reflns_limit_h_max 17
_diffrn_reflns_limit_h_min -17
_diffrn_reflns_limit_k_max 23
_diffrn_reflns_limit_k_min -23
_diffrn_reflns_limit_l_max 25
_diffrn_reflns_limit_l_min -25
_diffrn_reflns_number 60694
_diffrn_reflns_point_group_measured_fraction_full 0.997
_diffrn_reflns_point_group_measured_fraction_max 0.992
_diffrn_reflns_theta_full 25.242
_diffrn_reflns_theta_max 27.507
_diffrn_reflns_theta_min 3.051
_diffrn_standards_number 0
_exptl_absorpt_coefficient_mu 1.084
_exptl_absorpt_correction_T_max 0.966
_exptl_absorpt_correction_T_min 0.860
_exptl_absorpt_correction_type multi-scan
_exptl_absorpt_process_details 'REQAB (Rigaku, 1998)'
_exptl_crystal_colour colorless
_exptl_crystal_density_diffrn 1.361
_exptl_crystal_density_method 'not measured'
_exptl_crystal_description block
_exptl_crystal_F_000 2052.00
_exptl_crystal_size_max 0.225
_exptl_crystal_size_mid 0.102
_exptl_crystal_size_min 0.032
_refine_diff_density_max 2.76
_refine_diff_density_min -0.91
_refine_ls_extinction_method none
_refine_ls_goodness_of_fit_ref 1.073
_refine_ls_hydrogen_treatment constr
_refine_ls_number_parameters 1198
_refine_ls_number_reflns 22182
_refine_ls_number_restraints 0
_refine_ls_R_factor_all 0.0874
_refine_ls_R_factor_gt 0.0693
_refine_ls_shift/su_max 0.001
_refine_ls_structure_factor_coef Fsqd
_refine_ls_weighting_details 'w = 1/[\s^2^(Fo^2^)+(0.1299P)^2^+7.7446P] where P=(Fo^2^+2Fc^2^)/3'
_refine_ls_weighting_scheme calc
_refine_ls_wR_factor_gt 0.2019
_refine_ls_wR_factor_ref 0.2273
_reflns_Friedel_coverage 0.000
_reflns_number_gt 17066
_reflns_number_total 22182
_reflns_threshold_expression F^2^>2.0\s(F^2^)
_cod_data_source_file c9dt02467k2.cif
_cod_data_source_block '[Cu4H3(dpmp)3](PF6)'
_cod_depositor_comments 'Adding full bibliography for 7700591--7700594.cif.'
_cod_database_code 7700592

loop_
_space_group_symop_id
_space_group_symop_operation_xyz
1 +X,+Y,+Z
2 -X,-Y,-Z

loop_
_atom_site_label
_atom_site_type_symbol
_atom_site_fract_x
_atom_site_fract_y
_atom_site_fract_z
_atom_site_U_iso_or_equiv
_atom_site_adp_type
_atom_site_occupancy
_atom_site_site_symmetry_order
_atom_site_calc_flag
_atom_site_refinement_flags_posn
_atom_site_refinement_flags_adp
_atom_site_refinement_flags_occupancy
_atom_site_disorder_assembly
_atom_site_disorder_group
Cu1 Cu 0.65078(4) 0.15522(3) 0.69961(2) 0.03380(13) Uani 1 1 d . . . . .
Cu2 Cu 0.81023(4) 0.14615(3) 0.77246(2) 0.03465(13) Uani 1 1 d . . . . .
Cu3 Cu 0.67319(4) 0.24954(3) 0.80258(2) 0.03637(13) Uani 1 1 d . . . . .
Cu4 Cu 0.77584(4) 0.26804(3) 0.69406(2) 0.03518(13) Uani 1 1 d . . . . .
P1 P 0.48675(8) 0.13371(6) 0.73583(6) 0.0376(2) Uani 1 1 d . . . . .
P2 P 0.57237(9) 0.17201(8) 0.86532(6) 0.0461(3) Uani 1 1 d . . . . .
P3 P 0.76648(10) 0.08720(9) 0.87175(6) 0.0536(4) Uani 1 1 d . . . . .
P4 P 0.70519(8) 0.13042(6) 0.59148(5) 0.0362(2) Uani 1 1 d . . . . .
P5 P 0.88823(8) 0.21699(6) 0.61752(5) 0.0337(2) Uani 1 1 d . . . . .
P6 P 0.97099(8) 0.12703(6) 0.72777(5) 0.0349(2) Uani 1 1 d . . . . .
P7 P 0.65476(8) 0.36877(7) 0.83053(6) 0.0405(2) Uani 1 1 d . . . . .
P8 P 0.77124(8) 0.39086(6) 0.69236(6) 0.0378(2) Uani 1 1 d . . . . .
P9 P 1.00112(10) 0.40186(8) 0.69090(7) 0.0502(3) Uani 1 1 d . . . . .
P10 P 0.73383(16) 0.69572(11) 0.73294(11) 0.0816(6) Uani 1 1 d . . . . .
F1 F 0.6843(6) 0.6917(3) 0.6663(3) 0.138(2) Uani 1 1 d . . . . .
F2 F 0.6642(4) 0.6328(3) 0.7634(3) 0.125(2) Uani 1 1 d . . . . .
F3 F 0.6547(4) 0.7538(3) 0.7604(3) 0.131(2) Uani 1 1 d . . . . .
F4 F 0.8058(4) 0.7583(2) 0.7023(2) 0.1036(16) Uani 1 1 d . . . . .
F5 F 0.8130(4) 0.6366(3) 0.7046(4) 0.136(2) Uani 1 1 d . . . . .
F6 F 0.7868(6) 0.6999(3) 0.8003(3) 0.139(2) Uani 1 1 d . . . . .
O1 O 0.2326(4) 0.7312(3) 0.7601(2) 0.0793(13) Uani 1 1 d . . . . .
C1 C 0.4569(3) 0.1552(3) 0.8257(2) 0.0469(11) Uani 1 1 d . . . . .
C2 C 0.6276(4) 0.0802(4) 0.8753(3) 0.077(2) Uani 1 1 d . . . . .
C3 C 0.4312(4) 0.0442(3) 0.7315(3) 0.0500(11) Uani 1 1 d . . . . .
C4 C 0.4872(5) -0.0102(3) 0.7026(4) 0.0710(17) Uani 1 1 d . . . . .
C5 C 0.4474(7) -0.0779(4) 0.6974(5) 0.098(3) Uani 1 1 d . . . . .
C6 C 0.3461(6) -0.0904(4) 0.7213(5) 0.089(2) Uani 1 1 d . . . . .
C7 C 0.2894(5) -0.0362(3) 0.7492(4) 0.0709(17) Uani 1 1 d . . . . .
C8 C 0.3301(4) 0.0307(3) 0.7552(3) 0.0592(13) Uani 1 1 d . . . . .
C9 C 0.3978(3) 0.1942(3) 0.6956(2) 0.0397(9) Uani 1 1 d . . . . .
C10 C 0.3375(3) 0.1703(3) 0.6478(2) 0.0476(10) Uani 1 1 d . . . . .
C11 C 0.2792(4) 0.2197(4) 0.6135(3) 0.0575(14) Uani 1 1 d . . . . .
C12 C 0.2792(4) 0.2912(4) 0.6266(3) 0.0643(15) Uani 1 1 d . . . . .
C13 C 0.3381(5) 0.3162(3) 0.6737(3) 0.0617(14) Uani 1 1 d . . . . .
C14 C 0.3976(4) 0.2675(3) 0.7077(3) 0.0482(10) Uani 1 1 d . . . . .
C15 C 0.5188(6) 0.1798(5) 0.9509(4) 0.0328(15) Uani 0.6152 1 d . . P A 1
C16 C 0.4421(6) 0.1385(5) 0.9821(4) 0.053(2) Uani 0.6152 1 d . . P A 1
H16 H 0.4116 0.1031 0.9574 0.064 Uiso 0.6152 1 calc R U P A 1
C17 C 0.4086(8) 0.1480(6) 1.0500(5) 0.068(3) Uani 0.6152 1 d . . P A 1
H17 H 0.3557 0.1192 1.0713 0.081 Uiso 0.6152 1 calc R U P A 1
C18 C 0.4525(8) 0.1991(7) 1.0855(4) 0.071(3) Uani 0.6152 1 d . . P A 1
H18 H 0.4294 0.2067 1.1313 0.085 Uiso 0.6152 1 calc R U P A 1
C19 C 0.5303(9) 0.2394(6) 1.0545(5) 0.062(3) Uani 0.6152 1 d . . P A 1
H19 H 0.5622 0.2738 1.0797 0.074 Uiso 0.6152 1 calc R U P A 1
C20 C 0.5632(9) 0.2309(6) 0.9873(6) 0.044(2) Uani 0.6152 1 d . . P A 1
H20 H 0.6160 0.2600 0.9663 0.053 Uiso 0.6152 1 calc R U P A 1
C21 C 0.5285(10) 0.2175(9) 0.9520(6) 0.034(2) Uani 0.3848 1 d . . P A 2
C22 C 0.4294(9) 0.2088(8) 0.9782(6) 0.049(3) Uani 0.3848 1 d . . P A 2
H22 H 0.3847 0.1822 0.9540 0.058 Uiso 0.3848 1 calc R U P A 2
C23 C 0.3943(11) 0.2380(9) 1.0390(7) 0.059(3) Uani 0.3848 1 d . . P A 2
H23 H 0.3255 0.2330 1.0562 0.071 Uiso 0.3848 1 calc R U P A 2
C24 C 0.4626(13) 0.2756(9) 1.0755(6) 0.061(4) Uani 0.3848 1 d . . P A 2
H24 H 0.4396 0.2974 1.1168 0.074 Uiso 0.3848 1 calc R U P A 2
C25 C 0.5591(13) 0.2800(11) 1.0510(7) 0.057(3) Uani 0.3848 1 d . . P A 2
H25 H 0.6059 0.3008 1.0778 0.068 Uiso 0.3848 1 calc R U P A 2
C26 C 0.5951(13) 0.2549(10) 0.9863(9) 0.042(3) Uani 0.3848 1 d . . P A 2
H26 H 0.6624 0.2636 0.9675 0.050 Uiso 0.3848 1 calc R U P A 2
C27 C 0.7748(7) 0.1114(6) 0.9540(4) 0.0412(17) Uani 0.5843 1 d . . P B 3
C28 C 0.8443(11) 0.1677(8) 0.9597(7) 0.056(3) Uani 0.5843 1 d . . P B 3
H28A H 0.8843 0.1879 0.9221 0.067 Uiso 0.5843 1 calc R U P B 3
C29 C 0.8492(13) 0.1912(8) 1.0260(8) 0.089(5) Uani 0.5843 1 d . . P B 3
H29A H 0.8973 0.2266 1.0341 0.107 Uiso 0.5843 1 calc R U P B 3
C30A C 0.788(2) 0.165(2) 1.0776(17) 0.084(7) Uani 0.5843 1 d . . P B 3
H30A H 0.7833 0.1901 1.1187 0.101 Uiso 0.5843 1 calc R U P B 3
C30B C 0.818(3) 0.158(3) 1.072(2) 0.072(9) Uani 0.4157 1 d . . P B 4
H30B H 0.8036 0.1406 1.1173 0.087 Uiso 0.4157 1 calc R U P B 4
C31 C 0.7318(10) 0.1032(8) 1.0746(5) 0.079(4) Uani 0.5843 1 d . . P B 3
H31 H 0.7023 0.0788 1.1139 0.094 Uiso 0.5843 1 calc R U P B 3
C32 C 0.7212(8) 0.0797(6) 1.0117(4) 0.058(2) Uani 0.5843 1 d . . P B 3
H32 H 0.6767 0.0411 1.0065 0.069 Uiso 0.5843 1 calc R U P B 3
C33 C 0.8148(10) 0.1451(10) 0.9510(8) 0.039(3) Uani 0.4157 1 d . . P B 4
C34 C 0.8878(10) 0.1976(7) 0.9391(7) 0.048(3) Uani 0.4157 1 d . . P B 4
H34 H 0.9150 0.2090 0.8944 0.058 Uiso 0.4157 1 calc R U P B 4
C35 C 0.9209(11) 0.2332(8) 0.9927(7) 0.058(3) Uani 0.4157 1 d . . P B 4
H35 H 0.9716 0.2689 0.9857 0.069 Uiso 0.4157 1 calc R U P B 4
C36 C 0.8781(14) 0.2152(10) 1.0571(9) 0.072(4) Uani 0.4157 1 d . . P B 4
H36 H 0.8922 0.2454 1.0926 0.087 Uiso 0.4157 1 calc R U P B 4
C37 C 0.7767(11) 0.1246(8) 1.0136(6) 0.057(3) Uani 0.4157 1 d . . P B 4
H37 H 0.7249 0.0897 1.0202 0.069 Uiso 0.4157 1 calc R U P B 4
C38 C 0.6640(3) 0.1890(3) 0.5233(2) 0.0419(9) Uani 1 1 d . . . . .
C39 C 0.8065(4) -0.0070(4) 0.8800(3) 0.0660(17) Uani 1 1 d . . . . .
C40 C 0.7702(5) -0.0577(4) 0.8377(4) 0.077(2) Uani 1 1 d . . . . .
C41 C 0.8059(7) -0.1290(4) 0.8387(6) 0.108(3) Uani 1 1 d . . . . .
C42 C 0.8758(8) -0.1495(5) 0.8818(7) 0.117(4) Uani 1 1 d . . . . .
C43 C 0.9107(8) -0.1016(6) 0.9251(5) 0.111(4) Uani 1 1 d . . . . .
C44 C 0.8777(5) -0.0285(4) 0.9243(3) 0.083(2) Uani 1 1 d . . . . .
C45 C 1.0024(3) 0.1915(3) 0.6583(2) 0.0412(9) Uani 1 1 d . . . . .
C46 C 0.8442(3) 0.1327(2) 0.5835(2) 0.0374(8) Uani 1 1 d . . . . .
C47 C 0.7187(4) 0.1990(4) 0.4615(2) 0.0571(13) Uani 1 1 d . . . . .
C48 C 0.6802(5) 0.2418(4) 0.4114(3) 0.0651(15) Uani 1 1 d . . . . .
C49 C 0.5860(5) 0.2756(4) 0.4238(3) 0.0639(14) Uani 1 1 d . . . . .
C50 C 0.5304(4) 0.2649(4) 0.4853(3) 0.0608(14) Uani 1 1 d . . . . .
C51 C 0.5697(4) 0.2234(3) 0.5349(2) 0.0481(11) Uani 1 1 d . . . . .
C52 C 0.6878(3) 0.0388(3) 0.5623(3) 0.0510(12) Uani 1 1 d . . . . .
C53 C 0.6354(4) 0.0252(4) 0.5062(3) 0.0666(17) Uani 1 1 d . . . . .
C54 C 0.6195(5) -0.0478(5) 0.4928(5) 0.092(3) Uani 1 1 d . . . . .
C55 C 0.6540(6) -0.1042(4) 0.5303(6) 0.098(3) Uani 1 1 d . . . . .
C56 C 0.7063(5) -0.0907(4) 0.5844(5) 0.084(2) Uani 1 1 d . . . . .
C57 C 0.7223(4) -0.0184(3) 0.6007(3) 0.0599(13) Uani 1 1 d . . . . .
C58 C 0.9410(4) 0.2636(3) 0.5407(2) 0.0432(9) Uani 1 1 d . . . . .
C59 C 1.0308(4) 0.2406(3) 0.5055(3) 0.0561(13) Uani 1 1 d . . . . .
C60 C 1.0673(5) 0.2752(4) 0.4451(3) 0.0693(16) Uani 1 1 d . . . . .
C61 C 1.0141(6) 0.3314(4) 0.4193(3) 0.0745(18) Uani 1 1 d . . . . .
C62 C 0.9231(6) 0.3542(3) 0.4532(3) 0.0724(17) Uani 1 1 d . . . . .
C63 C 0.8883(5) 0.3211(3) 0.5132(3) 0.0556(12) Uani 1 1 d . . . . .
C64 C 1.0068(3) 0.0399(3) 0.6894(2) 0.0419(9) Uani 1 1 d . . . . .
C65 C 0.9427(4) -0.0171(3) 0.7007(3) 0.0557(13) Uani 1 1 d . . . . .
C66 C 0.9636(5) -0.0827(3) 0.6708(4) 0.078(2) Uani 1 1 d . . . . .
C67 C 1.0490(5) -0.0912(4) 0.6276(4) 0.080(2) Uani 1 1 d . . . . .
C68 C 1.1157(5) -0.0361(4) 0.6170(4) 0.080(2) Uani 1 1 d . . . . .
C69 C 1.0956(4) 0.0303(3) 0.6466(3) 0.0603(14) Uani 1 1 d . . . . .
C70 C 1.0662(3) 0.1383(3) 0.7863(2) 0.0426(10) Uani 1 1 d . . . . .
C71 C 1.0738(4) 0.0827(3) 0.8354(3) 0.0577(13) Uani 1 1 d . . . . .
C72 C 1.1328(5) 0.0919(4) 0.8869(3) 0.0697(17) Uani 1 1 d . . . . .
C73 C 1.1830(4) 0.1550(5) 0.8931(3) 0.0737(19) Uani 1 1 d . . . . .
C74 C 1.1793(5) 0.2085(4) 0.8448(3) 0.0714(17) Uani 1 1 d . . . . .
C75 C 1.1217(4) 0.2000(3) 0.7901(3) 0.0570(13) Uani 1 1 d . . . . .
C76 C 0.7446(4) 0.4253(3) 0.7778(2) 0.0462(10) Uani 1 1 d . . . . .
C77 C 0.8851(3) 0.4408(3) 0.6607(2) 0.0456(10) Uani 1 1 d . . . . .
C78 C 0.5279(3) 0.4082(3) 0.8247(2) 0.0431(10) Uani 1 1 d . . . . .
C79 C 0.5064(5) 0.4685(3) 0.7860(3) 0.0643(15) Uani 1 1 d . . . . .
C80 C 0.4059(6) 0.4904(4) 0.7807(4) 0.081(2) Uani 1 1 d . . . . .
C81 C 0.3285(5) 0.4559(4) 0.8156(3) 0.0725(19) Uani 1 1 d . . . . .
C82 C 0.3474(4) 0.3958(4) 0.8550(3) 0.0677(17) Uani 1 1 d . . . . .
C83 C 0.4472(4) 0.3725(3) 0.8581(3) 0.0572(13) Uani 1 1 d . . . . .
C84 C 0.6845(4) 0.3954(3) 0.9143(2) 0.0499(11) Uani 1 1 d . . . . .
C85 C 0.7783(4) 0.3741(3) 0.9341(3) 0.0550(13) Uani 1 1 d . . . . .
C86 C 0.8075(4) 0.3936(4) 0.9957(3) 0.0687(17) Uani 1 1 d . . . . .
C87 C 0.7416(5) 0.4293(5) 1.0398(3) 0.081(2) Uani 1 1 d . . . . .
C88 C 0.6483(5) 0.4510(5) 1.0214(4) 0.096(3) Uani 1 1 d . . . . .
C89 C 0.6197(5) 0.4325(4) 0.9593(3) 0.077(2) Uani 1 1 d . . . . .
C90 C 0.6744(3) 0.4374(3) 0.6469(3) 0.0452(10) Uani 1 1 d . . . . .
C91 C 0.6709(4) 0.5129(3) 0.6412(3) 0.0563(13) Uani 1 1 d . . . . .
C92 C 0.5942(5) 0.5481(3) 0.6097(4) 0.0675(16) Uani 1 1 d . . . . .
C93 C 0.5210(4) 0.5077(4) 0.5837(3) 0.0661(16) Uani 1 1 d . . . . .
C94 C 0.5224(4) 0.4341(4) 0.5898(3) 0.0663(16) Uani 1 1 d . . . . .
C95 C 0.6005(4) 0.3974(3) 0.6208(3) 0.0513(11) Uani 1 1 d . . . . .
C96 C 1.0070(4) 0.4474(4) 0.7705(3) 0.0593(14) Uani 1 1 d . . . . .
C97 C 1.0374(5) 0.4057(5) 0.8238(3) 0.084(2) Uani 1 1 d . . . . .
C98 C 1.0421(6) 0.4377(8) 0.8875(4) 0.114(4) Uani 1 1 d . . . . .
C99 C 1.0135(7) 0.5094(8) 0.8952(5) 0.108(3) Uani 1 1 d . . . . .
C100 C 0.9825(8) 0.5518(5) 0.8421(5) 0.107(3) Uani 1 1 d . . . . .
C101 C 0.9823(6) 0.5195(4) 0.7807(3) 0.0776(19) Uani 1 1 d . . . . .
C102 C 1.0984(3) 0.4481(3) 0.6345(3) 0.0503(11) Uani 1 1 d . . . . .
C103 C 1.1019(4) 0.4341(3) 0.5670(3) 0.0567(12) Uani 1 1 d . . . . .
C104 C 1.1795(4) 0.4602(4) 0.5221(3) 0.0626(14) Uani 1 1 d . . . . .
C105 C 1.2553(5) 0.5001(4) 0.5449(3) 0.0749(18) Uani 1 1 d . . . . .
C106 C 1.2520(5) 0.5146(5) 0.6126(4) 0.079(2) Uani 1 1 d . . . . .
C107 C 1.1739(4) 0.4895(4) 0.6573(3) 0.0631(15) Uani 1 1 d . . . . .
C108 C 0.3067(9) 0.6840(5) 0.7800(6) 0.123(4) Uani 1 1 d . . . . .
C109 C 0.4078(7) 0.7113(7) 0.7735(5) 0.119(4) Uani 1 1 d . . . . .
C110 C 0.1329(8) 0.7056(6) 0.7651(5) 0.109(3) Uani 1 1 d . . . . .
C111 C 0.0628(9) 0.7512(8) 0.7441(7) 0.148(5) Uani 1 1 d . . . . .
H1A H 0.4119 0.1988 0.8292 0.056 Uiso 1 1 d . U . . .
H1B H 0.4205 0.1145 0.8494 0.056 Uiso 1 1 d . U . . .
H2A H 0.6018 0.0585 0.9196 0.091 Uiso 1 1 d . U . . .
H2B H 0.6094 0.0490 0.8396 0.091 Uiso 1 1 d . U . . .
H4 H 0.5566 -0.0024 0.6858 0.086 Uiso 1 1 d . U . . .
H5 H 0.4873 -0.1166 0.6778 0.119 Uiso 1 1 d . U . . .
H6 H 0.3185 -0.1372 0.7168 0.104 Uiso 1 1 d . U . . .
H7 H 0.2206 -0.0445 0.7653 0.085 Uiso 1 1 d . U . . .
H8 H 0.2895 0.0686 0.7760 0.071 Uiso 1 1 d . U . . .
H10 H 0.3355 0.1196 0.6391 0.057 Uiso 1 1 d . U . . .
H10A H 0.3028 0.6390 0.7562 0.141 Uiso 1 1 d . U . . .
H10B H 0.2858 0.6719 0.8297 0.141 Uiso 1 1 d . U . . .
H10C H 0.4530 0.6748 0.7904 0.146 Uiso 1 1 d . U . . .
H10D H 0.4260 0.7227 0.7263 0.146 Uiso 1 1 d . U . . .
H10E H 0.4090 0.7556 0.7998 0.146 Uiso 1 1 d . U . . .
H11 H 0.2396 0.2028 0.5797 0.070 Uiso 1 1 d . U . . .
H11A H 0.1353 0.6604 0.7362 0.134 Uiso 1 1 d . U . . .
H11B H 0.1157 0.6875 0.8117 0.134 Uiso 1 1 d . U . . .
H11C H -0.0029 0.7306 0.7491 0.185 Uiso 0.125 1 d . U P . .
H11D H 0.0621 0.7952 0.7735 0.185 Uiso 1 1 d . U . . .
H11E H 0.0817 0.7681 0.6979 0.185 Uiso 1 1 d . U . . .
H12 H 0.2380 0.3241 0.6033 0.077 Uiso 1 1 d . U . . .
H13 H 0.3381 0.3664 0.6828 0.074 Uiso 1 1 d . U . . .
H14 H 0.4396 0.2849 0.7396 0.058 Uiso 1 1 d . U . . .
H27 H 0.6502 0.2394 0.7143 0.066 Uiso 1 1 d . U . . .
H28 H 0.7266 0.0931 0.7331 0.049 Uiso 1 1 d . U . . .
H29 H 0.7977 0.2304 0.7733 0.066 Uiso 1 1 d . U . . .
H40 H 0.7212 -0.0427 0.8083 0.094 Uiso 1 1 d . U . . .
H41 H 0.7823 -0.1629 0.8088 0.132 Uiso 1 1 d . U . . .
H42 H 0.9000 -0.1981 0.8839 0.136 Uiso 1 1 d . U . . .
H43 H 0.9571 -0.1176 0.9563 0.129 Uiso 1 1 d . U . . .
H44 H 0.9030 0.0048 0.9527 0.098 Uiso 1 1 d . U . . .
H45A H 1.0534 0.1688 0.6251 0.050 Uiso 1 1 d . U . . .
H45B H 1.0328 0.2348 0.6754 0.050 Uiso 1 1 d . U . . .
H46A H 0.8702 0.1290 0.5358 0.044 Uiso 1 1 d . U . . .
H46B H 0.8711 0.0904 0.6087 0.044 Uiso 1 1 d . U . . .
H47 H 0.7834 0.1763 0.4529 0.071 Uiso 1 1 d . U . . .
H48 H 0.7183 0.2497 0.3697 0.078 Uiso 1 1 d . U . . .
H49 H 0.5606 0.3054 0.3898 0.076 Uiso 1 1 d . U . . .
H50 H 0.4646 0.2864 0.4925 0.072 Uiso 1 1 d . U . . .
H51 H 0.5324 0.2177 0.5777 0.059 Uiso 1 1 d . U . . .
H53 H 0.6125 0.0632 0.4793 0.081 Uiso 1 1 d . U . . .
H54 H 0.5832 -0.0580 0.4547 0.107 Uiso 1 1 d . U . . .
H55 H 0.6421 -0.1524 0.5185 0.118 Uiso 1 1 d . U . . .
H56 H 0.7307 -0.1294 0.6110 0.101 Uiso 1 1 d . U . . .
H57 H 0.7576 -0.0088 0.6385 0.073 Uiso 1 1 d . U . . .
H59 H 1.0682 0.2007 0.5229 0.066 Uiso 1 1 d . U . . .
H60 H 1.1292 0.2594 0.4218 0.082 Uiso 1 1 d . U . . .
H61 H 1.0385 0.3556 0.3788 0.089 Uiso 1 1 d . U . . .
H62 H 0.8849 0.3931 0.4352 0.089 Uiso 1 1 d . U . . .
H63 H 0.8268 0.3379 0.5365 0.067 Uiso 1 1 d . U . . .
H65 H 0.8824 -0.0113 0.7302 0.067 Uiso 1 1 d . U . . .
H66 H 0.9189 -0.1220 0.6807 0.096 Uiso 1 1 d . U . . .
H67 H 1.0626 -0.1361 0.6059 0.100 Uiso 1 1 d . U . . .
H68 H 1.1756 -0.0420 0.5872 0.099 Uiso 1 1 d . U . . .
H69 H 1.1415 0.0689 0.6384 0.074 Uiso 1 1 d . U . . .
H71 H 1.0390 0.0387 0.8318 0.070 Uiso 1 1 d . U . . .
H72 H 1.1385 0.0534 0.9196 0.084 Uiso 1 1 d . U . . .
H73 H 1.2193 0.1612 0.9314 0.087 Uiso 1 1 d . U . . .
H74 H 1.2172 0.2513 0.8472 0.085 Uiso 1 1 d . U . . .
H75 H 1.1207 0.2366 0.7563 0.068 Uiso 1 1 d . U . . .
H76A H 0.7162 0.4750 0.7747 0.055 Uiso 1 1 d . U . . .
H76B H 0.8087 0.4271 0.7990 0.055 Uiso 1 1 d . U . . .
H77A H 0.8917 0.4408 0.6109 0.054 Uiso 1 1 d . U . . .
H77B H 0.8772 0.4916 0.6747 0.054 Uiso 1 1 d . U . . .
H79 H 0.5607 0.4950 0.7632 0.077 Uiso 1 1 d . U . . .
H80 H 0.3928 0.5312 0.7530 0.099 Uiso 1 1 d . U . . .
H81 H 0.2609 0.4726 0.8126 0.089 Uiso 1 1 d . U . . .
H82 H 0.2929 0.3708 0.8803 0.080 Uiso 1 1 d . U . . .
H83 H 0.4606 0.3299 0.8851 0.068 Uiso 1 1 d . U . . .
H85 H 0.8239 0.3468 0.9042 0.066 Uiso 1 1 d . U . . .
H86 H 0.8735 0.3799 1.0079 0.083 Uiso 1 1 d . U . . .
H87 H 0.7612 0.4403 1.0826 0.100 Uiso 1 1 d . U . . .
H88 H 0.6019 0.4774 1.0516 0.123 Uiso 1 1 d . U . . .
H89 H 0.5540 0.4482 0.9463 0.096 Uiso 1 1 d . U . . .
H91 H 0.7216 0.5409 0.6585 0.068 Uiso 1 1 d . U . . .
H92 H 0.5920 0.5992 0.6054 0.079 Uiso 1 1 d . U . . .
H93 H 0.4690 0.5320 0.5622 0.080 Uiso 1 1 d . U . . .
H94 H 0.4712 0.4068 0.5724 0.080 Uiso 1 1 d . U . . .
H95 H 0.6024 0.3458 0.6240 0.062 Uiso 1 1 d . U . . .
H97 H 1.0535 0.3565 0.8185 0.101 Uiso 1 1 d . U . . .
H98 H 1.0659 0.4092 0.9231 0.134 Uiso 1 1 d . U . . .
H99 H 1.0155 0.5302 0.9374 0.131 Uiso 1 1 d . U . . .
H100 H 0.9644 0.6004 0.8491 0.138 Uiso 1 1 d . U . . .
H101 H 0.9631 0.5481 0.7439 0.096 Uiso 1 1 d . U . . .
H103 H 1.0505 0.4068 0.5506 0.068 Uiso 1 1 d . U . . .
H104 H 1.1809 0.4501 0.4762 0.075 Uiso 1 1 d . U . . .
H105 H 1.3086 0.5178 0.5149 0.089 Uiso 1 1 d . U . . .
H106 H 1.3041 0.5429 0.6280 0.094 Uiso 1 1 d . U . . .
H107 H 1.1723 0.4997 0.7037 0.075 Uiso 1 1 d . U . . .

loop_
_atom_site_aniso_label
_atom_site_aniso_U_11
_atom_site_aniso_U_22
_atom_site_aniso_U_33
_atom_site_aniso_U_23
_atom_site_aniso_U_13
_atom_site_aniso_U_12
Cu1 0.0291(2) 0.0414(3) 0.0305(2) -0.00249(19) -0.00039(18) 0.00068(19)
Cu2 0.0283(2) 0.0432(3) 0.0317(2) -0.00022(19) -0.00046(18) 0.00426(19)
Cu3 0.0325(3) 0.0473(3) 0.0293(2) -0.0068(2) -0.00269(18) 0.0066(2)
Cu4 0.0361(3) 0.0383(3) 0.0309(2) -0.00438(19) -0.00143(19) 0.0007(2)
P1 0.0301(5) 0.0440(6) 0.0378(5) 0.0018(4) 0.0013(4) 0.0018(4)
P2 0.0320(5) 0.0748(8) 0.0292(5) 0.0100(5) 0.0021(4) 0.0138(5)
P3 0.0446(7) 0.0782(9) 0.0341(6) 0.0139(6) 0.0054(5) 0.0281(6)
P4 0.0314(5) 0.0454(6) 0.0320(5) -0.0082(4) -0.0023(4) -0.0022(4)
P5 0.0327(5) 0.0398(5) 0.0286(5) -0.0031(4) -0.0017(4) -0.0020(4)
P6 0.0267(5) 0.0440(6) 0.0337(5) -0.0018(4) -0.0011(4) 0.0022(4)
P7 0.0338(5) 0.0489(6) 0.0396(5) -0.0156(5) -0.0049(4) 0.0047(4)
P8 0.0359(5) 0.0378(5) 0.0403(5) -0.0042(4) -0.0050(4) -0.0004(4)
P9 0.0396(6) 0.0564(7) 0.0547(7) 0.0101(6) -0.0090(5) -0.0014(5)
P10 0.0812(12) 0.0711(11) 0.0860(13) -0.0063(9) 0.0307(10) -0.0144(9)
F1 0.184(6) 0.105(4) 0.132(5) -0.016(4) -0.040(4) -0.018(4)
F2 0.130(4) 0.107(4) 0.129(4) -0.016(3) 0.049(3) -0.059(3)
F3 0.092(3) 0.128(4) 0.167(5) -0.066(4) 0.043(3) -0.016(3)
F4 0.120(4) 0.080(3) 0.102(3) -0.010(2) 0.042(3) -0.027(3)
F5 0.088(3) 0.078(3) 0.233(7) -0.030(4) 0.041(4) -0.010(3)
F6 0.202(7) 0.095(4) 0.125(5) 0.026(3) -0.048(4) -0.049(4)
O1 0.077(3) 0.091(3) 0.070(3) 0.012(2) -0.012(2) -0.016(3)
C1 0.037(2) 0.063(3) 0.039(2) 0.006(2) 0.0011(17) 0.010(2)
C2 0.049(3) 0.096(5) 0.075(4) 0.050(4) 0.024(3) 0.032(3)
C3 0.043(2) 0.049(3) 0.055(3) 0.007(2) 0.004(2) -0.002(2)
C4 0.060(3) 0.052(3) 0.095(5) -0.007(3) 0.023(3) -0.005(3)
C5 0.101(6) 0.052(4) 0.134(7) -0.025(4) 0.038(5) -0.016(4)
C6 0.087(5) 0.056(4) 0.120(6) -0.013(4) 0.019(4) -0.027(3)
C7 0.062(4) 0.057(3) 0.091(5) 0.008(3) 0.007(3) -0.017(3)
C8 0.048(3) 0.048(3) 0.078(4) 0.010(3) 0.010(3) -0.005(2)
C9 0.0277(19) 0.050(2) 0.040(2) -0.0009(18) 0.0008(16) 0.0014(17)
C10 0.035(2) 0.063(3) 0.045(2) -0.002(2) -0.0051(18) -0.004(2)
C11 0.033(2) 0.095(4) 0.045(3) 0.010(3) -0.0069(19) -0.004(2)
C12 0.050(3) 0.080(4) 0.060(3) 0.015(3) 0.001(2) 0.019(3)
C13 0.063(3) 0.057(3) 0.064(3) 0.003(3) -0.002(3) 0.013(3)
C14 0.049(3) 0.048(3) 0.048(3) -0.004(2) -0.004(2) 0.005(2)
C15 0.033(3) 0.036(4) 0.030(3) -0.002(3) -0.004(2) 0.003(3)
C16 0.052(5) 0.069(5) 0.037(4) -0.005(4) 0.009(3) -0.014(4)
C17 0.065(6) 0.090(7) 0.044(4) 0.006(5) 0.016(4) -0.015(5)
C18 0.077(7) 0.104(8) 0.030(4) -0.009(4) 0.007(4) 0.008(6)
C19 0.084(7) 0.059(6) 0.044(5) -0.017(5) -0.005(5) -0.008(6)
C20 0.054(7) 0.041(6) 0.035(5) -0.003(4) 0.005(5) -0.002(4)
C21 0.040(6) 0.039(7) 0.025(6) -0.007(6) -0.004(5) 0.001(6)
C22 0.042(6) 0.071(8) 0.030(5) 0.005(5) 0.005(4) 0.005(6)
C23 0.044(7) 0.081(10) 0.051(7) 0.001(7) 0.003(6) 0.007(7)
C24 0.089(11) 0.064(9) 0.030(6) -0.007(6) 0.004(6) 0.008(8)
C25 0.065(9) 0.075(11) 0.031(6) -0.015(7) -0.002(6) 0.002(8)
C26 0.035(8) 0.050(10) 0.037(7) -0.005(7) 0.007(6) 0.003(6)
C27 0.034(4) 0.056(5) 0.035(4) 0.000(3) -0.010(3) 0.017(4)
C28 0.045(8) 0.055(8) 0.073(7) -0.008(6) -0.029(6) 0.000(6)
C29 0.116(12) 0.084(9) 0.079(9) -0.025(8) -0.066(10) 0.029(8)
C30A 0.073(16) 0.115(15) 0.068(9) -0.040(9) -0.030(11) 0.063(13)
C30B 0.059(17) 0.106(18) 0.055(14) -0.017(11) -0.031(12) 0.064(15)
C31 0.095(9) 0.103(9) 0.038(5) 0.004(5) -0.011(5) 0.030(7)
C32 0.067(6) 0.075(6) 0.032(4) 0.008(4) -0.011(4) 0.015(5)
C33 0.013(6) 0.055(10) 0.049(8) 0.011(7) -0.004(5) -0.009(5)
C34 0.042(7) 0.044(7) 0.062(8) -0.002(6) -0.012(6) -0.010(5)
C35 0.058(8) 0.057(7) 0.063(8) -0.008(6) -0.034(6) 0.006(6)
C36 0.081(11) 0.084(11) 0.057(8) -0.020(8) -0.033(8) 0.016(9)
C37 0.063(8) 0.068(8) 0.039(6) 0.003(6) -0.005(5) 0.004(7)
C38 0.037(2) 0.057(3) 0.033(2) -0.0074(18) -0.0079(16) -0.0035(19)
C39 0.051(3) 0.077(4) 0.061(3) 0.030(3) 0.022(3) 0.024(3)
C40 0.053(3) 0.077(4) 0.096(5) 0.032(4) 0.014(3) -0.005(3)
C41 0.098(6) 0.061(4) 0.155(9) 0.036(5) 0.027(6) -0.006(4)
C42 0.107(7) 0.073(5) 0.155(10) 0.054(6) 0.045(7) 0.022(5)
C43 0.100(6) 0.113(7) 0.108(7) 0.050(6) 0.021(5) 0.062(6)
C44 0.073(4) 0.102(5) 0.065(4) 0.038(4) 0.013(3) 0.046(4)
C45 0.034(2) 0.051(2) 0.039(2) 0.0012(18) -0.0048(16) -0.0047(18)
C46 0.036(2) 0.043(2) 0.0335(19) -0.0056(16) -0.0017(16) -0.0025(17)
C47 0.049(3) 0.085(4) 0.036(2) -0.002(2) -0.001(2) 0.007(3)
C48 0.069(4) 0.090(4) 0.035(2) 0.003(3) -0.002(2) 0.003(3)
C49 0.072(4) 0.077(4) 0.044(3) 0.007(3) -0.013(2) 0.003(3)
C50 0.048(3) 0.079(4) 0.055(3) 0.002(3) -0.009(2) 0.009(3)
C51 0.040(2) 0.065(3) 0.039(2) -0.003(2) -0.0016(18) 0.003(2)
C52 0.035(2) 0.060(3) 0.058(3) -0.026(2) 0.002(2) -0.006(2)
C53 0.046(3) 0.086(4) 0.071(4) -0.043(3) -0.007(3) -0.005(3)
C54 0.060(4) 0.105(6) 0.115(6) -0.068(5) 0.001(4) -0.020(4)
C55 0.064(4) 0.071(5) 0.159(8) -0.065(5) 0.016(5) -0.016(4)
C56 0.069(4) 0.054(3) 0.126(6) -0.031(4) 0.020(4) -0.007(3)
C57 0.054(3) 0.049(3) 0.076(4) -0.011(3) 0.000(3) -0.005(2)
C58 0.044(2) 0.051(2) 0.034(2) -0.0029(18) -0.0005(17) -0.0065(19)
C59 0.053(3) 0.076(4) 0.038(2) -0.003(2) 0.003(2) -0.003(3)
C60 0.070(4) 0.092(5) 0.044(3) 0.003(3) 0.010(3) -0.016(3)
C61 0.100(5) 0.078(4) 0.042(3) 0.014(3) 0.009(3) -0.018(4)
C62 0.102(5) 0.061(3) 0.052(3) 0.019(3) -0.004(3) 0.003(3)
C63 0.072(3) 0.048(3) 0.045(3) 0.005(2) -0.005(2) 0.004(2)
C64 0.035(2) 0.048(2) 0.041(2) -0.0040(18) -0.0002(17) 0.0041(18)
C65 0.047(3) 0.045(3) 0.070(3) 0.001(2) 0.020(2) 0.004(2)
C66 0.063(4) 0.049(3) 0.117(6) -0.011(3) 0.025(4) -0.004(3)
C67 0.066(4) 0.061(4) 0.110(6) -0.036(4) 0.020(4) 0.004(3)
C68 0.057(3) 0.077(4) 0.101(5) -0.039(4) 0.033(3) -0.002(3)
C69 0.039(3) 0.061(3) 0.079(4) -0.020(3) 0.012(2) -0.005(2)
C70 0.030(2) 0.060(3) 0.038(2) -0.0002(19) -0.0031(16) 0.0059(18)
C71 0.047(3) 0.081(4) 0.045(3) 0.009(2) -0.006(2) 0.008(3)
C72 0.054(3) 0.105(5) 0.049(3) 0.012(3) -0.012(2) 0.017(3)
C73 0.047(3) 0.126(6) 0.051(3) -0.014(3) -0.021(2) 0.009(3)
C74 0.056(3) 0.094(5) 0.069(4) -0.019(3) -0.024(3) -0.003(3)
C75 0.049(3) 0.067(3) 0.058(3) -0.009(3) -0.019(2) -0.003(2)
C76 0.039(2) 0.051(3) 0.049(2) -0.015(2) -0.0054(19) -0.0014(19)
C77 0.038(2) 0.049(2) 0.051(3) 0.000(2) -0.0097(19) -0.0003(19)
C78 0.043(2) 0.047(2) 0.041(2) -0.0163(18) -0.0095(18) 0.0081(19)
C79 0.060(3) 0.062(3) 0.069(4) -0.006(3) 0.004(3) 0.021(3)
C80 0.079(5) 0.091(5) 0.070(4) 0.003(4) -0.002(3) 0.042(4)
C81 0.051(3) 0.106(5) 0.064(3) -0.033(3) -0.020(3) 0.035(3)
C82 0.041(3) 0.083(4) 0.081(4) -0.036(3) -0.013(3) 0.006(3)
C83 0.038(2) 0.059(3) 0.076(4) -0.021(3) -0.010(2) 0.008(2)
C84 0.038(2) 0.071(3) 0.043(2) -0.023(2) -0.0038(18) 0.005(2)
C85 0.044(3) 0.078(4) 0.045(3) -0.018(2) -0.009(2) 0.006(2)
C86 0.053(3) 0.096(5) 0.061(3) -0.028(3) -0.022(3) 0.009(3)
C87 0.064(4) 0.128(6) 0.055(3) -0.045(4) -0.014(3) 0.003(4)
C88 0.067(4) 0.151(7) 0.075(4) -0.074(5) -0.016(3) 0.030(4)
C89 0.048(3) 0.118(6) 0.070(4) -0.051(4) -0.017(3) 0.021(3)
C90 0.038(2) 0.045(2) 0.053(3) 0.005(2) -0.0076(19) -0.0001(18)
C91 0.043(3) 0.047(3) 0.079(4) 0.002(2) -0.012(2) 0.004(2)
C92 0.052(3) 0.062(3) 0.089(4) 0.017(3) -0.011(3) 0.009(3)
C93 0.044(3) 0.076(4) 0.078(4) 0.023(3) -0.012(3) 0.003(3)
C94 0.046(3) 0.090(4) 0.065(3) 0.012(3) -0.015(2) -0.015(3)
C95 0.047(3) 0.057(3) 0.051(3) 0.006(2) -0.011(2) -0.012(2)
C96 0.042(3) 0.084(4) 0.053(3) 0.005(3) -0.010(2) -0.016(3)
C97 0.054(3) 0.141(7) 0.057(3) 0.014(4) -0.016(3) -0.001(4)
C98 0.062(4) 0.227(13) 0.056(4) 0.017(6) -0.021(3) -0.020(6)
C99 0.081(6) 0.175(10) 0.072(5) -0.024(6) -0.006(4) -0.058(6)
C100 0.125(7) 0.116(7) 0.081(5) -0.030(5) 0.009(5) -0.055(6)
C101 0.089(5) 0.083(5) 0.061(4) -0.010(3) -0.003(3) -0.035(4)
C102 0.032(2) 0.054(3) 0.064(3) 0.012(2) -0.006(2) 0.0037(19)
C103 0.047(3) 0.060(3) 0.063(3) 0.002(2) -0.001(2) -0.005(2)
C104 0.052(3) 0.075(4) 0.060(3) 0.010(3) -0.003(2) -0.004(3)
C105 0.046(3) 0.109(5) 0.069(4) 0.018(4) -0.004(3) -0.010(3)
C106 0.046(3) 0.114(6) 0.078(4) 0.014(4) -0.019(3) -0.025(3)
C107 0.039(3) 0.085(4) 0.066(3) 0.013(3) -0.013(2) -0.007(3)
C108 0.117(8) 0.078(5) 0.174(11) 0.027(6) -0.034(7) 0.015(5)
C109 0.090(6) 0.195(11) 0.075(5) -0.014(6) -0.031(5) 0.014(7)
C110 0.094(6) 0.120(8) 0.111(7) 0.004(6) 0.003(5) -0.031(6)
C111 0.088(7) 0.194(14) 0.162(12) 0.019(10) -0.025(7) 0.017(8)

loop_
_atom_type_symbol
_atom_type_description
_atom_type_scat_dispersion_real
_atom_type_scat_dispersion_imag
_atom_type_scat_source
C C 0.0033 0.0016
;
International Tables for Crystallography
(Vol. C, Tables 4.2.6.8 and 6.1.1.4)
;
H H 0.0000 0.0000
;
International Tables for Crystallography
(Vol. C, Table 6.1.1.4)
;
Cu Cu 0.3201 1.2651
;
International Tables for Crystallography
(Vol. C, Tables 4.2.6.8 and 6.1.1.4)
;
P P 0.1023 0.0942
;
International Tables for Crystallography
(Vol. C, Tables 4.2.6.8 and 6.1.1.4)
;
O O 0.0106 0.0060
;
International Tables for Crystallography
(Vol. C, Tables 4.2.6.8 and 6.1.1.4)
;
F F 0.0171 0.0103
;
International Tables for Crystallography
(Vol. C, Tables 4.2.6.8 and 6.1.1.4)
;

loop_
_geom_angle_atom_site_label_1
_geom_angle_atom_site_label_2
_geom_angle_atom_site_label_3
_geom_angle
P1 Cu1 P4 118.20(5)
P1 Cu1 Cu2 127.12(4)
P4 Cu1 Cu2 108.29(4)
P1 Cu1 Cu4 136.95(4)
P4 Cu1 Cu4 89.76(4)
Cu2 Cu1 Cu4 62.00(2)
P1 Cu1 Cu3 92.93(4)
P4 Cu1 Cu3 143.49(4)
Cu2 Cu1 Cu3 58.15(2)
Cu4 Cu1 Cu3 53.73(2)
P1 Cu1 H27 97.9
P4 Cu1 H27 112.9
Cu2 Cu1 H27 85.4
Cu4 Cu1 H27 39.2
Cu3 Cu1 H27 38.9
P1 Cu1 H28 110.0
P4 Cu1 H28 94.8
Cu2 Cu1 H28 39.6
Cu4 Cu1 H28 98.4
Cu3 Cu1 H28 91.4
H27 Cu1 H28 124.7
P6 Cu2 P3 115.63(5)
P6 Cu2 Cu3 142.82(4)
P3 Cu2 Cu3 90.93(4)
P6 Cu2 Cu1 123.62(4)
P3 Cu2 Cu1 109.80(4)
Cu3 Cu2 Cu1 62.78(2)
P6 Cu2 Cu4 95.34(4)
P3 Cu2 Cu4 145.11(4)
Cu3 Cu2 Cu4 54.23(2)
Cu1 Cu2 Cu4 59.14(2)
P6 Cu2 H28 110.5
P3 Cu2 H28 90.1
Cu3 Cu2 H28 94.1
Cu1 Cu2 H28 37.7
Cu4 Cu2 H28 93.9
P6 Cu2 H29 104.3
P3 Cu2 H29 115.5
Cu3 Cu2 H29 38.7
Cu1 Cu2 H29 83.5
Cu4 Cu2 H29 36.1
H28 Cu2 H29 121.2
P2 Cu3 P7 115.59(5)
P2 Cu3 Cu4 144.81(4)
P7 Cu3 Cu4 97.49(4)
P2 Cu3 Cu2 91.92(4)
P7 Cu3 Cu2 143.06(4)
Cu4 Cu3 Cu2 65.18(2)
P2 Cu3 Cu1 84.32(4)
P7 Cu3 Cu1 142.55(4)
Cu4 Cu3 Cu1 61.26(2)
Cu2 Cu3 Cu1 59.07(2)
P2 Cu3 H27 107.9
P7 Cu3 H27 109.9
Cu4 Cu3 H27 45.6
Cu2 Cu3 H27 81.9
Cu1 Cu3 H27 33.0
P2 Cu3 H29 124.2
P7 Cu3 H29 110.2
Cu4 Cu3 H29 45.4
Cu2 Cu3 H29 34.3
Cu1 Cu3 H29 77.8
H27 Cu3 H29 83.6
P5 Cu4 P8 115.59(5)
P5 Cu4 Cu3 145.15(4)
P8 Cu4 Cu3 97.18(4)
P5 Cu4 Cu1 93.47(4)
P8 Cu4 Cu1 140.48(4)
Cu3 Cu4 Cu1 65.00(2)
P5 Cu4 Cu2 85.03(4)
P8 Cu4 Cu2 144.12(4)
Cu3 Cu4 Cu2 60.59(2)
Cu1 Cu4 Cu2 58.86(2)
P5 Cu4 H27 125.0
P8 Cu4 H27 106.9
Cu3 Cu4 H27 47.9
Cu1 Cu4 H27 34.7
Cu2 Cu4 H27 79.8
P5 Cu4 H29 107.6
P8 Cu4 H29 112.8
Cu3 Cu4 H29 44.6
Cu1 Cu4 H29 80.0
Cu2 Cu4 H29 31.5
H27 Cu4 H29 84.9
C9 P1 C3 103.6(2)
C9 P1 C1 101.4(2)
C3 P1 C1 102.2(2)
C9 P1 Cu1 112.85(14)
C3 P1 Cu1 122.22(17)
C1 P1 Cu1 112.09(16)
C15 P2 C1 99.2(3)
C15 P2 C2 96.5(3)
C1 P2 C2 102.8(3)
C1 P2 C21 106.2(4)
C2 P2 C21 113.3(5)
C15 P2 Cu3 128.9(3)
C1 P2 Cu3 111.33(16)
C2 P2 Cu3 114.42(18)
C21 P2 Cu3 108.4(5)
C27 P3 C39 98.1(4)
C27 P3 C2 98.1(4)
C39 P3 C2 102.1(3)
C39 P3 C33 109.3(5)
C2 P3 C33 113.3(4)
C27 P3 Cu2 131.6(4)
C39 P3 Cu2 117.64(18)
C2 P3 Cu2 104.35(18)
C33 P3 Cu2 110.0(4)
C52 P4 C38 103.7(2)
C52 P4 C46 99.6(2)
C38 P4 C46 106.2(2)
C52 P4 Cu1 118.20(18)
C38 P4 Cu1 119.46(15)
C46 P4 Cu1 107.46(13)
C58 P5 C45 102.1(2)
C58 P5 C46 101.1(2)
C45 P5 C46 105.7(2)
C58 P5 Cu4 123.75(16)
C45 P5 Cu4 108.49(15)
C46 P5 Cu4 113.87(14)
C70 P6 C45 105.8(2)
C70 P6 C64 103.3(2)
C45 P6 C64 102.3(2)
C70 P6 Cu2 114.23(15)
C45 P6 Cu2 110.27(15)
C64 P6 Cu2 119.52(15)
C78 P7 C76 107.5(2)
C78 P7 C84 102.8(2)
C76 P7 C84 99.8(2)
C78 P7 Cu3 115.24(15)
C76 P7 Cu3 111.01(15)
C84 P7 Cu3 118.89(19)
C90 P8 C77 101.3(2)
C90 P8 C76 102.5(2)
C77 P8 C76 102.2(2)
C90 P8 Cu4 118.00(16)
C77 P8 Cu4 119.52(16)
C76 P8 Cu4 110.90(17)
C96 P9 C77 102.4(3)
C96 P9 C102 102.9(3)
C77 P9 C102 101.0(2)
F1 P10 F3 91.9(4)
F1 P10 F2 89.5(4)
F3 P10 F2 91.1(3)
F1 P10 F5 87.5(4)
F3 P10 F5 179.4(4)
F2 P10 F5 88.6(3)
F1 P10 F6 178.8(4)
F3 P10 F6 88.9(4)
F2 P10 F6 91.3(3)
F5 P10 F6 91.7(4)
F1 P10 F4 90.9(3)
F3 P10 F4 89.8(3)
F2 P10 F4 179.0(4)
F5 P10 F4 90.5(3)
F6 P10 F4 88.2(3)
C108 O1 C110 117.0(8)
P2 C1 P1 110.9(2)
P2 C1 H1A 109.3
P1 C1 H1A 109.3
P2 C1 H1B 109.6
P1 C1 H1B 109.6
H1A C1 H1B 108.0
P3 C2 P2 108.6(4)
P3 C2 H2A 109.1
P2 C2 H2A 109.7
P3 C2 H2B 110.0
P2 C2 H2B 110.6
H2A C2 H2B 108.8
C4 C3 C8 118.3(5)
C4 C3 P1 119.5(4)
C8 C3 P1 122.1(4)
C3 C4 C5 121.2(6)
C3 C4 H4 120.1
C5 C4 H4 118.7
C4 C5 C6 119.7(6)
C4 C5 H5 121.2
C6 C5 H5 119.1
C7 C6 C5 119.5(6)
C7 C6 H6 121.1
C5 C6 H6 119.4
C6 C7 C8 120.4(6)
C6 C7 H7 119.6
C8 C7 H7 119.9
C7 C8 C3 120.9(5)
C7 C8 H8 119.8
C3 C8 H8 119.3
C14 C9 C10 118.2(4)
C14 C9 P1 119.3(3)
C10 C9 P1 122.1(4)
C11 C10 C9 120.0(5)
C11 C10 H10 120.3
C9 C10 H10 119.7
C12 C11 C10 120.9(5)
C12 C11 H11 119.8
C10 C11 H11 119.3
C11 C12 C13 120.3(5)
C11 C12 H12 119.8
C13 C12 H12 120.0
C12 C13 C14 119.4(6)
C12 C13 H13 120.2
C14 C13 H13 120.4
C9 C14 C13 121.2(5)
C9 C14 H14 119.2
C13 C14 H14 119.6
C16 C15 C20 119.2(8)
C16 C15 P2 125.9(7)
C20 C15 P2 114.9(7)
C15 C16 C17 120.8(8)
C15 C16 H16 119.6
C17 C16 H16 119.6
C18 C17 C16 119.6(9)
C18 C17 H17 120.2
C16 C17 H17 120.2
C17 C18 C19 119.6(8)
C17 C18 H18 120.2
C19 C18 H18 120.2
C20 C19 C18 121.2(10)
C20 C19 H19 119.4
C18 C19 H19 119.4
C19 C20 C15 119.7(10)
C19 C20 H20 120.2
C15 C20 H20 120.2
C22 C21 C26 120.8(13)
C22 C21 P2 117.8(11)
C26 C21 P2 121.4(10)
C23 C22 C21 120.8(14)
C23 C22 H22 119.6
C21 C22 H22 119.6
C22 C23 C24 119.0(13)
C22 C23 H23 120.5
C24 C23 H23 120.5
C25 C24 C23 119.1(13)
C25 C24 H24 120.4
C23 C24 H24 120.4
C24 C25 C26 122.6(16)
C24 C25 H25 118.7
C26 C25 H25 118.7
C21 C26 C25 117.3(15)
C21 C26 H26 121.3
C25 C26 H26 121.3
C32 C27 C28 121.0(10)
C32 C27 P3 125.9(9)
C28 C27 P3 113.0(8)
C29 C28 C27 114.4(16)
C29 C28 H28A 122.8
C27 C28 H28A 122.8
C30A C29 C28 122(2)
C30A C29 H29A 119.1
C28 C29 H29A 119.1
C29 C30A C31 124(2)
C29 C30A H30A 118.2
C31 C30A H30A 118.2
C36 C30B C37 115(3)
C36 C30B H30B 122.4
C37 C30B H30B 122.4
C32 C31 C30A 115.7(17)
C32 C31 H31 122.1
C30A C31 H31 122.1
C31 C32 C27 121.7(12)
C31 C32 H32 119.2
C27 C32 H32 119.2
C37 C33 C34 122.7(16)
C37 C33 P3 116.4(13)
C34 C33 P3 120.8(10)
C33 C34 C35 119.5(15)
C33 C34 H34 120.2
C35 C34 H34 120.2
C36 C35 C34 118.2(16)
C36 C35 H35 120.9
C34 C35 H35 120.9
C35 C36 C30B 125(2)
C35 C36 H36 117.7
C30B C36 H36 117.7
C33 C37 C30B 118(2)
C33 C37 H37 120.8
C30B C37 H37 120.8
C47 C38 C51 118.9(4)
C47 C38 P4 124.3(4)
C51 C38 P4 116.8(3)
C44 C39 C40 119.7(6)
C44 C39 P3 121.2(6)
C40 C39 P3 119.0(5)
C41 C40 C39 120.4(8)
C41 C40 H40 120.5
C39 C40 H40 119.1
C42 C41 C40 119.5(10)
C42 C41 H41 120.6
C40 C41 H41 119.9
C43 C42 C41 121.5(8)
C43 C42 H42 117.8
C41 C42 H42 120.7
C42 C43 C44 120.5(9)
C42 C43 H43 120.1
C44 C43 H43 119.4
C39 C44 C43 118.4(9)
C39 C44 H44 120.8
C43 C44 H44 120.9
P6 C45 P5 110.0(2)
P6 C45 H45A 109.2
P5 C45 H45A 109.8
P6 C45 H45B 109.6
P5 C45 H45B 110.2
H45A C45 H45B 108.0
P4 C46 P5 110.7(2)
P4 C46 H46A 109.7
P5 C46 H46A 109.8
P4 C46 H46B 109.2
P5 C46 H46B 109.4
H46A C46 H46B 108.1
C38 C47 C48 120.7(5)
C38 C47 H47 120.0
C48 C47 H47 119.2
C47 C48 C49 119.6(5)
C47 C48 H48 120.7
C49 C48 H48 119.6
C50 C49 C48 119.8(5)
C50 C49 H49 121.0
C48 C49 H49 119.3
C51 C50 C49 120.2(5)
C51 C50 H50 120.7
C49 C50 H50 119.1
C50 C51 C38 120.7(5)
C50 C51 H51 120.0
C38 C51 H51 119.3
C57 C52 C53 120.0(5)
C57 C52 P4 117.3(4)
C53 C52 P4 122.6(5)
C52 C53 C54 116.8(7)
C52 C53 H53 121.0
C54 C53 H53 122.2
C55 C54 C53 123.3(7)
C55 C54 H54 118.9
C53 C54 H54 117.8
C54 C55 C56 119.7(6)
C54 C55 H55 119.8
C56 C55 H55 120.5
C55 C56 C57 119.1(8)
C55 C56 H56 120.7
C57 C56 H56 120.2
C52 C57 C56 121.0(6)
C52 C57 H57 119.6
C56 C57 H57 119.4
C63 C58 C59 117.6(5)
C63 C58 P5 120.2(4)
C59 C58 P5 122.0(4)
C58 C59 C60 121.0(6)
C58 C59 H59 119.4
C60 C59 H59 119.6
C61 C60 C59 120.2(6)
C61 C60 H60 119.6
C59 C60 H60 120.2
C60 C61 C62 119.7(5)
C60 C61 H61 120.9
C62 C61 H61 119.4
C63 C62 C61 120.0(6)
C63 C62 H62 119.8
C61 C62 H62 120.2
C62 C63 C58 121.5(5)
C62 C63 H63 119.3
C58 C63 H63 119.2
C65 C64 C69 118.5(4)
C65 C64 P6 119.1(3)
C69 C64 P6 122.4(4)
C64 C65 C66 121.5(5)
C64 C65 H65 119.2
C66 C65 H65 119.3
C67 C66 C65 119.8(6)
C67 C66 H66 120.4
C65 C66 H66 119.8
C68 C67 C66 120.0(6)
C68 C67 H67 120.1
C66 C67 H67 119.9
C67 C68 C69 120.8(5)
C67 C68 H68 120.2
C69 C68 H68 118.9
C68 C69 C64 119.3(5)
C68 C69 H69 120.7
C64 C69 H69 120.0
C75 C70 C71 119.0(5)
C75 C70 P6 124.4(4)
C71 C70 P6 116.2(4)
C72 C71 C70 119.7(6)
C72 C71 H71 120.6
C70 C71 H71 119.7
C73 C72 C71 121.4(6)
C73 C72 H72 119.5
C71 C72 H72 119.1
C72 C73 C74 119.7(5)
C72 C73 H73 119.3
C74 C73 H73 121.0
C73 C74 C75 120.3(6)
C73 C74 H74 120.3
C75 C74 H74 119.4
C70 C75 C74 119.8(6)
C70 C75 H75 120.2
C74 C75 H75 120.1
P7 C76 P8 112.4(2)
P7 C76 H76A 109.0
P8 C76 H76A 108.8
P7 C76 H76B 109.2
P8 C76 H76B 109.0
H76A C76 H76B 108.3
P9 C77 P8 112.8(3)
P9 C77 H77A 108.8
P8 C77 H77A 109.0
P9 C77 H77B 109.0
P8 C77 H77B 109.2
H77A C77 H77B 107.9
C83 C78 C79 117.3(5)
C83 C78 P7 117.6(4)
C79 C78 P7 124.9(4)
C78 C79 C80 120.2(6)
C78 C79 H79 119.2
C80 C79 H79 120.6
C81 C80 C79 121.2(6)
C81 C80 H80 120.0
C79 C80 H80 118.8
C80 C81 C82 120.0(5)
C80 C81 H81 120.1
C82 C81 H81 119.9
C81 C82 C83 118.6(6)
C81 C82 H82 120.9
C83 C82 H82 120.6
C78 C83 C82 122.6(6)
C78 C83 H83 118.7
C82 C83 H83 118.8
C89 C84 C85 117.9(5)
C89 C84 P7 124.9(4)
C85 C84 P7 117.2(3)
C86 C85 C84 120.7(5)
C86 C85 H85 119.9
C84 C85 H85 119.4
C87 C86 C85 120.3(5)
C87 C86 H86 120.1
C85 C86 H86 119.6
C86 C87 C88 120.0(5)
C86 C87 H87 119.5
C88 C87 H87 120.5
C87 C88 C89 119.7(6)
C87 C88 H88 120.7
C89 C88 H88 119.6
C84 C89 C88 121.3(6)
C84 C89 H89 119.1
C88 C89 H89 119.6
C95 C90 C91 119.7(5)
C95 C90 P8 119.6(4)
C91 C90 P8 120.7(4)
C92 C91 C90 120.5(5)
C92 C91 H91 119.1
C90 C91 H91 120.4
C93 C92 C91 119.4(6)
C93 C92 H92 120.0
C91 C92 H92 120.6
C94 C93 C92 120.8(5)
C94 C93 H93 120.2
C92 C93 H93 118.9
C93 C94 C95 120.6(5)
C93 C94 H94 120.3
C95 C94 H94 119.2
C90 C95 C94 119.0(5)
C90 C95 H95 120.4
C94 C95 H95 120.5
C97 C96 C101 118.6(6)
C97 C96 P9 116.8(6)
C101 C96 P9 124.6(5)
C96 C97 C98 119.6(9)
C96 C97 H97 120.5
C98 C97 H97 119.9
C99 C98 C97 119.1(8)
C99 C98 H98 122.0
C97 C98 H98 118.9
C98 C99 C100 121.8(8)
C98 C99 H99 119.0
C100 C99 H99 119.2
C101 C100 C99 117.2(9)
C101 C100 H100 123.3
C99 C100 H100 119.4
C100 C101 C96 123.6(8)
C100 C101 H101 118.1
C96 C101 H101 118.3
C103 C102 C107 119.0(5)
C103 C102 P9 117.2(4)
C107 C102 P9 123.4(4)
C102 C103 C104 121.0(5)
C102 C103 H103 120.1
C104 C103 H103 119.0
C105 C104 C103 120.0(6)
C105 C104 H104 120.0
C103 C104 H104 120.0
C104 C105 C106 119.3(6)
C104 C105 H105 120.7
C106 C105 H105 120.0
C107 C106 C105 120.8(6)
C107 C106 H106 120.3
C105 C106 H106 118.9
C106 C107 C102 120.0(6)
C106 C107 H107 120.2
C102 C107 H107 119.9
O1 C108 C109 115.7(9)
O1 C108 H10A 108.5
C109 C108 H10A 111.5
O1 C108 H10B 105.3
C109 C108 H10B 109.0
H10A C108 H10B 106.2
C108 C109 H10C 108.9
C108 C109 H10D 107.8
H10C C109 H10D 111.4
C108 C109 H10E 109.0
H10C C109 H10E 110.1
H10D C109 H10E 109.7
C111 C110 O1 116.1(10)
C111 C110 H11A 108.2
O1 C110 H11A 105.9
C111 C110 H11B 112.6
O1 C110 H11B 108.1
H11A C110 H11B 105.2
C110 C111 H11C 111.8
C110 C111 H11D 106.5
H11C C111 H11D 108.7
C110 C111 H11E 110.8
H11C C111 H11E 112.0
H11D C111 H11E 106.8

loop_
_geom_bond_atom_site_label_1
_geom_bond_atom_site_label_2
_geom_bond_distance
Cu1 P1 2.2655(13)
Cu1 P4 2.2681(12)
Cu1 Cu2 2.6758(9)
Cu1 Cu4 2.6837(9)
Cu1 Cu3 2.7739(9)
Cu1 H27 1.5894
Cu1 H28 1.6769
Cu2 P6 2.2560(13)
Cu2 P3 2.2681(14)
Cu2 Cu3 2.6495(9)
Cu2 Cu4 2.7604(9)
Cu2 H28 1.7493
Cu2 H29 1.5616
Cu3 P2 2.2522(15)
Cu3 P7 2.2899(14)
Cu3 Cu4 2.4677(8)
Cu3 H27 1.8337
Cu3 H29 1.7314
Cu4 P5 2.2448(12)
Cu4 P8 2.2679(14)
Cu4 H27 1.7649
Cu4 H29 1.7577
P1 C9 1.832(5)
P1 C3 1.832(5)
P1 C1 1.853(5)
P2 C15 1.796(7)
P2 C1 1.824(5)
P2 C2 1.846(6)
P2 C21 1.979(14)
P3 C27 1.728(8)
P3 C39 1.815(6)
P3 C2 1.842(6)
P3 C33 2.092(19)
P4 C52 1.833(5)
P4 C38 1.831(5)
P4 C46 1.836(4)
P5 C58 1.826(5)
P5 C45 1.831(4)
P5 C46 1.844(4)
P6 C70 1.818(5)
P6 C45 1.827(5)
P6 C64 1.837(5)
P7 C78 1.830(5)
P7 C76 1.836(5)
P7 C84 1.838(5)
P8 C90 1.827(5)
P8 C77 1.837(5)
P8 C76 1.839(5)
P9 C96 1.828(6)
P9 C77 1.830(5)
P9 C102 1.839(5)
P10 F1 1.544(7)
P10 F3 1.559(6)
P10 F2 1.573(5)
P10 F5 1.577(5)
P10 F6 1.579(6)
P10 F4 1.587(5)
O1 C108 1.378(10)
O1 C110 1.407(10)
C1 H1A 0.9927
C1 H1B 0.9873
C2 H2A 0.9950
C2 H2B 0.9789
C3 C4 1.346(8)
C3 C8 1.403(7)
C4 C5 1.379(9)
C4 H4 0.9612
C5 C6 1.403(11)
C5 H5 0.9512
C6 C7 1.341(10)
C6 H6 0.9568
C7 C8 1.372(8)
C7 H7 0.9524
C8 H8 0.9541
C9 C14 1.382(7)
C9 C10 1.389(6)
C10 C11 1.389(7)
C10 H10 0.9593
C11 C12 1.354(9)
C11 H11 0.9571
C12 C13 1.373(9)
C12 H12 0.9499
C13 C14 1.388(7)
C13 H13 0.9508
C14 H14 0.9511
C15 C16 1.375(11)
C15 C20 1.382(13)
C16 C17 1.402(11)
C16 H16 0.9500
C17 C18 1.368(15)
C17 H17 0.9500
C18 C19 1.374(16)
C18 H18 0.9500
C19 C20 1.385(15)
C19 H19 0.9500
C20 H20 0.9500
C21 C22 1.378(18)
C21 C26 1.37(2)
C22 C23 1.380(18)
C22 H22 0.9500
C23 C24 1.42(2)
C23 H23 0.9500
C24 C25 1.33(2)
C24 H24 0.9500
C25 C26 1.42(2)
C25 H25 0.9500
C26 H26 0.9500
C27 C32 1.416(14)
C27 C28 1.418(16)
C28 C29 1.414(17)
C28 H28A 0.9500
C29 C30A 1.34(4)
C29 H29A 0.9500
C30A C31 1.38(4)
C30A H30A 0.9500
C30B C36 1.34(6)
C30B C37 1.50(5)
C30B H30B 0.9500
C31 C32 1.361(14)
C31 H31 0.9500
C32 H32 0.9500
C33 C37 1.350(19)
C33 C34 1.384(18)
C34 C35 1.382(17)
C34 H34 0.9500
C35 C36 1.39(2)
C35 H35 0.9500
C36 H36 0.9500
C37 H37 0.9500
C38 C47 1.382(7)
C38 C51 1.392(7)
C39 C44 1.398(9)
C39 C40 1.401(11)
C40 C41 1.390(11)
C40 H40 0.9480
C41 C42 1.364(15)
C41 H41 0.9550
C42 C43 1.371(16)
C42 H42 0.9470
C43 C44 1.410(11)
C43 H43 0.9536
C44 H44 0.9360
C45 H45A 0.9953
C45 H45B 0.9870
C46 H46A 0.9856
C46 H46B 0.9935
C47 C48 1.385(8)
C47 H47 0.9491
C48 C49 1.388(9)
C48 H48 0.9427
C49 C50 1.383(8)
C49 H49 0.9444
C50 C51 1.371(7)
C50 H50 0.9507
C51 H51 0.9514
C52 C57 1.382(8)
C52 C53 1.404(7)
C53 C54 1.406(10)
C53 H53 0.9347
C54 C55 1.362(14)
C54 H54 0.9623
C55 C56 1.367(13)
C55 H55 0.9487
C56 C57 1.410(8)
C56 H56 0.9481
C57 H57 0.9478
C58 C63 1.387(7)
C58 C59 1.389(7)
C59 C60 1.398(8)
C59 H59 0.9560
C60 C61 1.360(10)
C60 H60 0.9491
C61 C62 1.390(10)
C61 H61 0.9473
C62 C63 1.376(8)
C62 H62 0.9509
C63 H63 0.9504
C64 C65 1.366(7)
C64 C69 1.399(6)
C65 C66 1.378(8)
C65 H65 0.9531
C66 C67 1.366(9)
C66 H66 0.9510
C67 C68 1.361(9)
C67 H67 0.9528
C68 C69 1.387(8)
C68 H68 0.9521
C69 H69 0.9474
C70 C75 1.378(7)
C70 C71 1.408(7)
C71 C72 1.367(8)
C71 H71 0.9500
C72 C73 1.370(11)
C72 H72 0.9570
C73 C74 1.364(10)
C73 H73 0.9529
C74 C75 1.405(7)
C74 H74 0.9497
C75 H75 0.9421
C76 H76A 0.9886
C76 H76B 0.9852
C77 H77A 0.9908
C77 H77B 0.9877
C78 C83 1.377(8)
C78 C79 1.377(8)
C79 C80 1.396(9)
C79 H79 0.9523
C80 C81 1.347(11)
C80 H80 0.9451
C81 C82 1.373(10)
C81 H81 0.9491
C82 C83 1.390(7)
C82 H82 0.9610
C83 H83 0.9640
C84 C89 1.371(7)
C84 C85 1.385(7)
C85 C86 1.384(7)
C85 H85 0.9544
C86 C87 1.355(9)
C86 H86 0.9576
C87 C88 1.371(10)
C87 H87 0.9449
C88 C89 1.385(8)
C88 H88 0.9555
C89 H89 0.9679
C90 C95 1.387(7)
C90 C91 1.396(7)
C91 C92 1.386(7)
C91 H91 0.9527
C92 C93 1.384(9)
C92 H92 0.9460
C93 C94 1.361(9)
C93 H93 0.9448
C94 C95 1.407(8)
C94 H94 0.9514
C95 H95 0.9529
C96 C97 1.381(9)
C96 C101 1.380(10)
C97 C98 1.427(12)
C97 H97 0.9351
C98 C99 1.378(15)
C98 H98 0.9453
C99 C100 1.388(15)
C99 H99 0.9404
C100 C101 1.379(10)
C100 H100 0.9359
C101 H101 0.9453
C102 C103 1.377(8)
C102 C107 1.389(8)
C103 C104 1.385(8)
C103 H103 0.9434
C104 C105 1.378(9)
C104 H104 0.9391
C105 C106 1.382(10)
C105 H105 0.9414
C106 C107 1.380(9)
C106 H106 0.9534
C107 H107 0.9491
C108 C109 1.435(14)
C108 H10A 0.9728
C108 H10B 1.0238
C109 H10C 0.9660
C109 H10D 0.9708
C109 H10E 0.9867
C110 C111 1.330(15)
C110 H11A 1.0258
C110 H11B 0.9873
C111 H11C 0.9532
C111 H11D 1.0161
C111 H11E 0.9771

loop_
_geom_torsion_atom_site_label_1
_geom_torsion_atom_site_label_2
_geom_torsion_atom_site_label_3
_geom_torsion_atom_site_label_4
_geom_torsion
C15 P2 C1 P1 -173.6(4)
C2 P2 C1 P1 -74.7(3)
C21 P2 C1 P1 166.1(5)
Cu3 P2 C1 P1 48.2(3)
C9 P1 C1 P2 -131.1(3)
C3 P1 C1 P2 122.1(3)
Cu1 P1 C1 P2 -10.5(3)
C27 P3 C2 P2 81.3(5)
C39 P3 C2 P2 -178.5(3)
C33 P3 C2 P2 64.0(6)
Cu2 P3 C2 P2 -55.6(4)
C15 P2 C2 P3 -108.3(4)
C1 P2 C2 P3 150.7(3)
C21 P2 C2 P3 -95.1(5)
Cu3 P2 C2 P3 29.9(4)
C9 P1 C3 C4 124.9(5)
C1 P1 C3 C4 -130.0(5)
Cu1 P1 C3 C4 -3.7(6)
C9 P1 C3 C8 -52.7(5)
C1 P1 C3 C8 52.4(5)
Cu1 P1 C3 C8 178.7(4)
C8 C3 C4 C5 -1.3(11)
P1 C3 C4 C5 -178.9(7)
C3 C4 C5 C6 1.4(15)
C4 C5 C6 C7 -0.4(15)
C5 C6 C7 C8 -0.7(14)
C6 C7 C8 C3 0.9(11)
C4 C3 C8 C7 0.1(10)
P1 C3 C8 C7 177.7(5)
C3 P1 C9 C14 160.3(4)
C1 P1 C9 C14 54.5(4)
Cu1 P1 C9 C14 -65.6(4)
C3 P1 C9 C10 -26.6(4)
C1 P1 C9 C10 -132.3(4)
Cu1 P1 C9 C10 107.6(4)
C14 C9 C10 C11 0.1(7)
P1 C9 C10 C11 -173.1(4)
C9 C10 C11 C12 -0.8(8)
C10 C11 C12 C13 0.7(9)
C11 C12 C13 C14 0.0(9)
C10 C9 C14 C13 0.7(7)
P1 C9 C14 C13 174.1(4)
C12 C13 C14 C9 -0.8(8)
C1 P2 C15 C16 38.9(8)
C2 P2 C15 C16 -65.2(8)
Cu3 P2 C15 C16 166.0(6)
C1 P2 C15 C20 -143.4(7)
C2 P2 C15 C20 112.5(8)
Cu3 P2 C15 C20 -16.3(8)
C20 C15 C16 C17 0.3(14)
P2 C15 C16 C17 177.9(8)
C15 C16 C17 C18 0.1(16)
C16 C17 C18 C19 -1.3(17)
C17 C18 C19 C20 2.0(18)
C18 C19 C20 C15 -1.5(18)
C16 C15 C20 C19 0.3(15)
P2 C15 C20 C19 -177.5(9)
C26 C21 C22 C23 1(2)
P2 C21 C22 C23 178.8(11)
C21 C22 C23 C24 -2(2)
C22 C23 C24 C25 -2(2)
C23 C24 C25 C26 7(3)
C22 C21 C26 C25 4(2)
P2 C21 C26 C25 -174.3(13)
C24 C25 C26 C21 -8(3)
C39 P3 C27 C32 -59.3(7)
C2 P3 C27 C32 44.3(8)
Cu2 P3 C27 C32 161.8(6)
C39 P3 C27 C28 119.7(8)
C2 P3 C27 C28 -136.8(7)
Cu2 P3 C27 C28 -19.3(9)
C32 C27 C28 C29 -3.9(15)
P3 C27 C28 C29 177.1(8)
C27 C28 C29 C30A -4(2)
C28 C29 C30A C31 14(3)
C29 C30A C31 C32 -16(3)
C30A C31 C32 C27 7.4(17)
C28 C27 C32 C31 2.0(15)
P3 C27 C32 C31 -179.1(8)
C37 C33 C34 C35 -3(2)
P3 C33 C34 C35 -177.7(9)
C33 C34 C35 C36 -1(2)
C34 C35 C36 C30B 11(2)
C37 C30B C36 C35 -15(3)
C34 C33 C37 C30B -2(2)
P3 C33 C37 C30B 172.8(14)
C36 C30B C37 C33 11(3)
C52 P4 C38 C47 -72.9(5)
C46 P4 C38 C47 31.5(5)
Cu1 P4 C38 C47 153.0(4)
C52 P4 C38 C51 104.8(4)
C46 P4 C38 C51 -150.8(4)
Cu1 P4 C38 C51 -29.3(4)
C27 P3 C39 C44 -33.3(6)
C2 P3 C39 C44 -133.5(5)
C33 P3 C39 C44 -13.2(6)
Cu2 P3 C39 C44 113.1(4)
C27 P3 C39 C40 151.2(6)
C2 P3 C39 C40 51.0(5)
C33 P3 C39 C40 171.2(6)
Cu2 P3 C39 C40 -62.5(5)
C44 C39 C40 C41 -1.1(9)
P3 C39 C40 C41 174.5(5)
C39 C40 C41 C42 0.8(11)
C40 C41 C42 C43 0.9(14)
C41 C42 C43 C44 -2.3(15)
C40 C39 C44 C43 -0.2(9)
P3 C39 C44 C43 -175.8(5)
C42 C43 C44 C39 2.0(12)
C70 P6 C45 P5 -153.7(2)
C64 P6 C45 P5 98.4(3)
Cu2 P6 C45 P5 -29.7(3)
C58 P5 C45 P6 -167.9(2)
C46 P5 C45 P6 -62.5(3)
Cu4 P5 C45 P6 60.0(2)
C52 P4 C46 P5 -174.5(3)
C38 P4 C46 P5 78.1(3)
Cu1 P4 C46 P5 -50.8(2)
C58 P5 C46 P4 -110.8(2)
C45 P5 C46 P4 143.1(2)
Cu4 P5 C46 P4 24.2(3)
C51 C38 C47 C48 -0.5(9)
P4 C38 C47 C48 177.1(5)
C38 C47 C48 C49 0.5(10)
C47 C48 C49 C50 -1.6(10)
C48 C49 C50 C51 2.7(10)
C49 C50 C51 C38 -2.7(9)
C47 C38 C51 C50 1.6(8)
P4 C38 C51 C50 -176.2(5)
C38 P4 C52 C57 173.8(4)
C46 P4 C52 C57 64.4(4)
Cu1 P4 C52 C57 -51.4(4)
C38 P4 C52 C53 -10.8(5)
C46 P4 C52 C53 -120.2(4)
Cu1 P4 C52 C53 124.0(4)
C57 C52 C53 C54 0.9(8)
P4 C52 C53 C54 -174.4(5)
C52 C53 C54 C55 -1.4(11)
C53 C54 C55 C56 0.5(12)
C54 C55 C56 C57 0.8(11)
C53 C52 C57 C56 0.5(9)
P4 C52 C57 C56 176.0(5)
C55 C56 C57 C52 -1.3(10)
C45 P5 C58 C63 -146.8(4)
C46 P5 C58 C63 104.3(4)
Cu4 P5 C58 C63 -24.6(5)
C45 P5 C58 C59 37.4(5)
C46 P5 C58 C59 -71.5(4)
Cu4 P5 C58 C59 159.6(4)
C63 C58 C59 C60 1.1(8)
P5 C58 C59 C60 177.1(5)
C58 C59 C60 C61 -1.1(10)
C59 C60 C61 C62 -0.2(11)
C60 C61 C62 C63 1.5(11)
C61 C62 C63 C58 -1.5(10)
C59 C58 C63 C62 0.2(8)
P5 C58 C63 C62 -175.8(5)
C70 P6 C64 C65 114.6(4)
C45 P6 C64 C65 -135.7(4)
Cu2 P6 C64 C65 -13.7(5)
C70 P6 C64 C69 -68.1(5)
C45 P6 C64 C69 41.6(5)
Cu2 P6 C64 C69 163.7(4)
C69 C64 C65 C66 -0.3(9)
P6 C64 C65 C66 177.1(6)
C64 C65 C66 C67 -1.5(12)
C65 C66 C67 C68 3.5(13)
C66 C67 C68 C69 -3.7(14)
C67 C68 C69 C64 1.9(12)
C65 C64 C69 C68 0.1(9)
P6 C64 C69 C68 -177.2(6)
C45 P6 C70 C75 23.0(5)
C64 P6 C70 C75 130.1(5)
Cu2 P6 C70 C75 -98.5(4)
C45 P6 C70 C71 -164.6(4)
C64 P6 C70 C71 -57.5(4)
Cu2 P6 C70 C71 74.0(4)
C75 C70 C71 C72 2.3(8)
P6 C70 C71 C72 -170.6(4)
C70 C71 C72 C73 1.7(9)
C71 C72 C73 C74 -3.9(10)
C72 C73 C74 C75 2.0(10)
C71 C70 C75 C74 -4.1(8)
P6 C70 C75 C74 168.1(5)
C73 C74 C75 C70 2.0(10)
C78 P7 C76 P8 -94.1(3)
C84 P7 C76 P8 159.1(3)
Cu3 P7 C76 P8 32.8(3)
C90 P8 C76 P7 90.3(3)
C77 P8 C76 P7 -165.1(3)
Cu4 P8 C76 P7 -36.6(3)
C96 P9 C77 P8 -87.8(3)
C102 P9 C77 P8 166.2(3)
C90 P8 C77 P9 -174.6(3)
C76 P8 C77 P9 79.8(3)
Cu4 P8 C77 P9 -43.0(3)
C76 P7 C78 C83 177.0(4)
C84 P7 C78 C83 -78.2(4)
Cu3 P7 C78 C83 52.7(4)
C76 P7 C78 C79 1.4(5)
C84 P7 C78 C79 106.2(5)
Cu3 P7 C78 C79 -122.9(4)
C83 C78 C79 C80 -1.1(8)
P7 C78 C79 C80 174.5(5)
C78 C79 C80 C81 3.3(11)
C79 C80 C81 C82 -3.0(11)
C80 C81 C82 C83 0.4(9)
C79 C78 C83 C82 -1.4(8)
P7 C78 C83 C82 -177.3(4)
C81 C82 C83 C78 1.8(9)
C78 P7 C84 C89 3.1(7)
C76 P7 C84 C89 113.7(6)
Cu3 P7 C84 C89 -125.5(6)
C78 P7 C84 C85 -179.2(5)
C76 P7 C84 C85 -68.6(5)
Cu3 P7 C84 C85 52.1(5)
C89 C84 C85 C86 -3.8(10)
P7 C84 C85 C86 178.4(5)
C84 C85 C86 C87 4.9(11)
C85 C86 C87 C88 -4.9(13)
C86 C87 C88 C89 3.8(15)
C85 C84 C89 C88 2.8(12)
P7 C84 C89 C88 -179.6(7)
C87 C88 C89 C84 -2.8(15)
C77 P8 C90 C95 139.1(4)
C76 P8 C90 C95 -115.5(4)
Cu4 P8 C90 C95 6.6(5)
C77 P8 C90 C91 -44.4(5)
C76 P8 C90 C91 61.1(5)
Cu4 P8 C90 C91 -176.8(4)
C95 C90 C91 C92 -0.1(9)
P8 C90 C91 C92 -176.6(5)
C90 C91 C92 C93 -0.1(10)
C91 C92 C93 C94 1.2(10)
C92 C93 C94 C95 -2.2(10)
C91 C90 C95 C94 -0.8(8)
P8 C90 C95 C94 175.8(4)
C93 C94 C95 C90 2.0(9)
C77 P9 C96 C97 139.7(5)
C102 P9 C96 C97 -115.7(5)
C77 P9 C96 C101 -39.6(6)
C102 P9 C96 C101 65.0(6)
C101 C96 C97 C98 0.3(10)
P9 C96 C97 C98 -179.1(5)
C96 C97 C98 C99 1.8(12)
C97 C98 C99 C100 -1.6(14)
C98 C99 C100 C101 -0.7(13)
C99 C100 C101 C96 2.9(12)
C97 C96 C101 C100 -2.7(11)
P9 C96 C101 C100 176.6(6)
C96 P9 C102 C103 -169.8(4)
C77 P9 C102 C103 -64.2(5)
C96 P9 C102 C107 17.3(5)
C77 P9 C102 C107 122.9(5)
C107 C102 C103 C104 0.5(9)
P9 C102 C103 C104 -172.8(5)
C102 C103 C104 C105 0.7(10)
C103 C104 C105 C106 -1.0(11)
C104 C105 C106 C107 0.1(12)
C105 C106 C107 C102 1.1(11)
C103 C102 C107 C106 -1.4(9)
P9 C102 C107 C106 171.4(5)
C110 O1 C108 C109 179.2(9)
C108 O1 C110 C111 -178.3(11)
